data_4512115
loop_
_publ_author_name
'Dey, Dhananjay'
'Mohan, T. P.'
'Vishalakshi, B.'
'Chopra, Deepak'

_publ_section_title
;
 Computational Study of the Formation of Short Centrosymmetric
 N--H&#x00B7;&#x00B7;&#x00B7;S Supramolecular Synthon and Related Weak
 Interactions in Crystalline 1,2,4-Triazoles
;
_journal_issue 11
_journal_name_full 'Crystal Growth &amp; Design'
_journal_page_first 5881
_journal_paper_doi 10.1021/cg501103c
_journal_volume 14
_journal_year 2014
_chemical_formula_sum 'C21 H14 F2 N4 O S'
_chemical_formula_weight 408.42
_space_group_IT_number 2
_symmetry_cell_setting triclinic
_symmetry_Int_Tables_number 2
_symmetry_space_group_name_Hall '-P 1'
_symmetry_space_group_name_H-M 'P -1'
_atom_sites_solution_hydrogens geom
_atom_sites_solution_primary direct
_atom_sites_solution_secondary difmap
_audit_creation_method SHELXL-97
_cell_angle_alpha 86.568(2)
_cell_angle_beta 89.868(2)
_cell_angle_gamma 70.302(2)
_cell_formula_units_Z 4
_cell_length_a 9.6540(4)
_cell_length_b 9.8749(5)
_cell_length_c 21.2608(10)
_cell_measurement_temperature 298(2)
_cell_measurement_theta_max 26.97
_cell_measurement_theta_min 2.34
_cell_volume 1904.47(16)
_computing_structure_refinement 'SHELXL-97 (Sheldrick, 1997)'
_computing_structure_solution 'SHELXS-97 (Sheldrick, 1990)'
_diffrn_ambient_temperature 298(2)
_diffrn_measured_fraction_theta_full 0.999
_diffrn_measured_fraction_theta_max 0.999
_diffrn_radiation_monochromator graphite
_diffrn_radiation_source 'fine-focus sealed tube'
_diffrn_radiation_type MoK\a
_diffrn_radiation_wavelength 0.71073
_diffrn_reflns_av_R_equivalents 0.0546
_diffrn_reflns_av_sigmaI/netI 0.0254
_diffrn_reflns_limit_h_max 11
_diffrn_reflns_limit_h_min -11
_diffrn_reflns_limit_k_max 11
_diffrn_reflns_limit_k_min -11
_diffrn_reflns_limit_l_max 25
_diffrn_reflns_limit_l_min -25
_diffrn_reflns_number 63783
_diffrn_reflns_theta_full 25.00
_diffrn_reflns_theta_max 25.00
_diffrn_reflns_theta_min 2.34
_exptl_absorpt_coefficient_mu 0.209
_exptl_absorpt_correction_T_max 0.9794
_exptl_absorpt_correction_T_min 0.9210
_exptl_absorpt_correction_type multi-scan
_exptl_absorpt_process_details SADABS
_exptl_crystal_density_diffrn 1.424
_exptl_crystal_density_method 'not measured'
_exptl_crystal_F_000 840
_exptl_crystal_size_max 0.40
_exptl_crystal_size_mid 0.20
_exptl_crystal_size_min 0.10
_refine_diff_density_max 0.270
_refine_diff_density_min -0.197
_refine_diff_density_rms 0.040
_refine_ls_extinction_method none
_refine_ls_goodness_of_fit_ref 1.021
_refine_ls_hydrogen_treatment constr
_refine_ls_matrix_type full
_refine_ls_number_parameters 523
_refine_ls_number_reflns 6699
_refine_ls_number_restraints 0
_refine_ls_restrained_S_all 1.021
_refine_ls_R_factor_all 0.0720
_refine_ls_R_factor_gt 0.0426
_refine_ls_shift/su_max 0.001
_refine_ls_shift/su_mean 0.000
_refine_ls_structure_factor_coef Fsqd
_refine_ls_weighting_details 'calc w=1/[\s^2^(Fo^2^)+(0.0585P)^2^+0.5662P] where P=(Fo^2^+2Fc^2^)/3'
_refine_ls_weighting_scheme calc
_refine_ls_wR_factor_gt 0.1077
_refine_ls_wR_factor_ref 0.1202
_reflns_number_gt 4629
_reflns_number_total 6699
_reflns_threshold_expression >2sigma(I)
_cod_data_source_file cg501103c_si_001.cif
_cod_data_source_block shelxl
_cod_depositor_comments
;
The following automatic conversions were performed:

'_symmetry_cell_setting' value 'Triclinic' changed to 'triclinic'
according to
/home/saulius/struct/COD-crude-data--automatic-downloads/rss-feeds/ACS/lib/dictionaries/cif_core.dic
dictionary named 'cif_core.dic' version 2.4.2 from 2011-04-26.

Automatic conversion script
Id: cif_fix_values 2827 2014-09-09 07:05:25Z andrius 

 Adding full bibliography for 4512114--4512116.cif.

The following automatic conversions were performed:

data name '_iucr_refine_instruction_details' was replaced with
'_iucr_refine_instructions_details' as specified in the replacement
file 'data/replacement-values/replacement_tags.lst'.

Automatic conversion script
Id: cif_correct_tags 9268 2022-04-12 08:56:07Z antanas 
;
_cod_original_cell_volume 1904.47(15)
_cod_database_code 4512115

loop_
_symmetry_equiv_pos_as_xyz
'x, y, z'
'-x, -y, -z'

loop_
_atom_site_label
_atom_site_type_symbol
_atom_site_fract_x
_atom_site_fract_y
_atom_site_fract_z
_atom_site_U_iso_or_equiv
_atom_site_adp_type
_atom_site_occupancy
_atom_site_symmetry_multiplicity
_atom_site_calc_flag
_atom_site_refinement_flags
S1 S 0.22532(7) 0.45513(7) 0.60753(3) 0.05165(18) Uani 1 1 d .
S2 S 0.73187(8) 0.44884(7) 0.60820(3) 0.05693(19) Uani 1 1 d .
F1 F 0.58550(16) 1.19858(14) 0.67294(6) 0.0607(4) Uani 1 1 d .
F2 F 1.08679(17) 1.19199(15) 0.67769(7) 0.0687(4) Uani 1 1 d .
O1 O 0.58365(18) 0.99157(19) 0.75869(6) 0.0581(5) Uani 1 1 d .
N3 N 0.34334(19) 0.66634(18) 0.63113(7) 0.0380(4) Uani 1 1 d .
F3 F 0.4273(2) 0.39330(19) 0.97870(6) 0.0910(5) Uani 1 1 d .
N7 N 0.83434(19) 0.66922(18) 0.63146(7) 0.0403(4) Uani 1 1 d .
N4 N 0.3392(2) 0.65706(19) 0.69722(7) 0.0414(4) Uani 1 1 d .
N8 N 0.8276(2) 0.6562(2) 0.69777(8) 0.0437(4) Uani 1 1 d .
O2 O 0.9182(2) 1.10378(18) 0.75548(7) 0.0682(5) Uani 1 1 d .
N2 N 0.3168(2) 0.6424(2) 0.53428(8) 0.0525(5) Uani 1 1 d .
H2 H 0.2977 0.6114 0.4995 0.063 Uiso 1 1 calc R
F4 F 0.9156(2) 0.4065(2) 0.97936(7) 0.1031(6) Uani 1 1 d .
N1 N 0.3706(2) 0.7530(2) 0.53623(8) 0.0529(5) Uani 1 1 d .
N6 N 0.8064(2) 0.6483(2) 0.53459(8) 0.0555(5) Uani 1 1 d .
H6 H 0.7872 0.6180 0.4997 0.067 Uiso 1 1 calc R
N5 N 0.8549(2) 0.7622(2) 0.53713(8) 0.0536(5) Uani 1 1 d .
C16 C 0.4090(2) 0.4989(2) 0.78916(9) 0.0413(5) Uani 1 1 d .
C32 C 0.9275(2) 0.8825(2) 0.62131(9) 0.0389(5) Uani 1 1 d .
C1 C 0.5024(2) 0.9760(2) 0.81089(9) 0.0398(5) Uani 1 1 d .
C15 C 0.4029(2) 0.5302(2) 0.72142(9) 0.0425(5) Uani 1 1 d .
H15 H 0.4465 0.4560 0.6952 0.051 Uiso 1 1 calc R
C13 C 0.3854(2) 0.7674(2) 0.59612(9) 0.0410(5) Uani 1 1 d .
C34 C 0.8708(2) 0.7746(2) 0.59701(9) 0.0421(5) Uani 1 1 d .
C11 C 0.4363(2) 0.8793(2) 0.61949(9) 0.0394(5) Uani 1 1 d .
C37 C 0.9133(2) 0.5048(2) 0.78968(10) 0.0434(5) Uani 1 1 d .
C7 C 0.5289(2) 0.9894(2) 0.69894(9) 0.0442(5) Uani 1 1 d .
C14 C 0.2963(2) 0.5861(2) 0.59062(9) 0.0422(5) Uani 1 1 d .
C36 C 0.9134(2) 0.5388(3) 0.72186(10) 0.0452(5) Uani 1 1 d .
H36 H 0.9774 0.4732 0.6964 0.054 Uiso 1 1 calc R
C10 C 0.4409(3) 0.9894(2) 0.57613(10) 0.0489(6) Uani 1 1 d .
H10 H 0.4090 0.9906 0.5348 0.059 Uiso 1 1 calc R
C35 C 0.7913(3) 0.5876(2) 0.59074(10) 0.0455(5) Uani 1 1 d .
C22 C 0.9224(2) 1.0281(3) 0.81238(10) 0.0471(6) Uani 1 1 d .
C33 C 0.8981(2) 0.9333(2) 0.68093(9) 0.0438(5) Uani 1 1 d .
H33 H 0.8422 0.8969 0.7084 0.053 Uiso 1 1 calc R
C8 C 0.5349(2) 1.0949(2) 0.65496(10) 0.0448(5) Uani 1 1 d .
C6 C 0.5832(3) 0.9195(2) 0.86474(10) 0.0490(6) Uani 1 1 d .
H6A H 0.6854 0.8879 0.8640 0.059 Uiso 1 1 calc R
C28 C 0.9514(3) 1.0374(2) 0.69955(10) 0.0469(6) Uani 1 1 d .
C29 C 1.0336(2) 1.0910(2) 0.65843(10) 0.0471(6) Uani 1 1 d .
C12 C 0.4814(2) 0.8799(2) 0.68107(9) 0.0454(5) Uani 1 1 d .
H12 H 0.4799 0.8068 0.7104 0.055 Uiso 1 1 calc R
C17 C 0.3616(3) 0.6056(2) 0.83183(10) 0.0480(6) Uani 1 1 d .
H17 H 0.3244 0.7019 0.8171 0.058 Uiso 1 1 calc R
C31 C 1.0090(3) 0.9396(3) 0.58055(10) 0.0498(6) Uani 1 1 d .
H31 H 1.0288 0.9061 0.5404 0.060 Uiso 1 1 calc R
C21 C 0.4645(3) 0.3562(2) 0.81242(10) 0.0556(6) Uani 1 1 d .
H21 H 0.4983 0.2836 0.7845 0.067 Uiso 1 1 calc R
C23 C 0.8609(3) 1.1144(3) 0.86076(11) 0.0548(6) Uani 1 1 d .
H23 H 0.8151 1.2131 0.8527 0.066 Uiso 1 1 calc R
C38 C 0.7892(3) 0.5638(3) 0.82490(10) 0.0543(6) Uani 1 1 d .
H38 H 0.7041 0.6267 0.8050 0.065 Uiso 1 1 calc R
C30 C 1.0608(3) 1.0454(3) 0.59893(11) 0.0535(6) Uani 1 1 d .
H30 H 1.1135 1.0851 0.5712 0.064 Uiso 1 1 calc R
C19 C 0.4219(3) 0.4284(3) 0.91591(10) 0.0561(6) Uani 1 1 d .
C9 C 0.4916(3) 1.0960(2) 0.59351(10) 0.0519(6) Uani 1 1 d .
H9 H 0.4966 1.1678 0.5641 0.062 Uiso 1 1 calc R
C2 C 0.3519(3) 1.0224(3) 0.81084(12) 0.0562(6) Uani 1 1 d .
H2A H 0.2972 1.0614 0.7741 0.067 Uiso 1 1 calc R
C27 C 0.9878(3) 0.8816(3) 0.82346(11) 0.0550(6) Uani 1 1 d .
H27 H 1.0292 0.8238 0.7906 0.066 Uiso 1 1 calc R
C20 C 0.4703(3) 0.3204(3) 0.87613(11) 0.0615(7) Uani 1 1 d .
H20 H 0.5065 0.2246 0.8915 0.074 Uiso 1 1 calc R
C18 C 0.3692(3) 0.5703(3) 0.89534(11) 0.0598(7) Uani 1 1 d .
H18 H 0.3390 0.6418 0.9239 0.072 Uiso 1 1 calc R
C26 C 0.9912(3) 0.8215(3) 0.88405(12) 0.0634(7) Uani 1 1 d .
H26 H 1.0338 0.7224 0.8920 0.076 Uiso 1 1 calc R
C40 C 0.9148(4) 0.4415(3) 0.91683(11) 0.0649(7) Uani 1 1 d .
C39 C 0.7891(3) 0.5313(3) 0.88871(11) 0.0669(7) Uani 1 1 d .
H39 H 0.7048 0.5702 0.9120 0.080 Uiso 1 1 calc R
C42 C 1.0389(3) 0.4119(3) 0.82017(12) 0.0640(7) Uani 1 1 d .
H42 H 1.1229 0.3691 0.7972 0.077 Uiso 1 1 calc R
C25 C 0.9318(3) 0.9078(4) 0.93287(12) 0.0693(8) Uani 1 1 d .
H25 H 0.9352 0.8671 0.9737 0.083 Uiso 1 1 calc R
C24 C 0.8678(3) 1.0539(3) 0.92087(12) 0.0669(8) Uani 1 1 d .
H24 H 0.8288 1.1123 0.9538 0.080 Uiso 1 1 calc R
C41 C 1.0400(3) 0.3826(3) 0.88464(13) 0.0724(8) Uani 1 1 d .
H41 H 1.1253 0.3233 0.9056 0.087 Uiso 1 1 calc R
C5 C 0.5126(3) 0.9095(3) 0.91997(12) 0.0687(8) Uani 1 1 d .
H5 H 0.5673 0.8722 0.9568 0.082 Uiso 1 1 calc R
C3 C 0.2832(3) 1.0097(3) 0.86707(15) 0.0747(9) Uani 1 1 d .
H3 H 0.1811 1.0398 0.8681 0.090 Uiso 1 1 calc R
C4 C 0.3637(4) 0.9536(4) 0.92112(14) 0.0795(9) Uani 1 1 d .
H4 H 0.3164 0.9457 0.9586 0.095 Uiso 1 1 calc R

loop_
_atom_site_aniso_label
_atom_site_aniso_U_11
_atom_site_aniso_U_22
_atom_site_aniso_U_33
_atom_site_aniso_U_23
_atom_site_aniso_U_13
_atom_site_aniso_U_12
S1 0.0745(4) 0.0540(4) 0.0399(3) -0.0064(3) 0.0053(3) -0.0387(3)
S2 0.0871(5) 0.0590(4) 0.0406(3) -0.0042(3) 0.0024(3) -0.0453(4)
F1 0.0861(10) 0.0496(8) 0.0601(8) -0.0145(6) 0.0080(7) -0.0391(8)
F2 0.0902(11) 0.0652(9) 0.0696(9) -0.0034(7) -0.0072(8) -0.0511(9)
O1 0.0679(11) 0.0925(13) 0.0334(8) -0.0076(8) 0.0021(7) -0.0519(10)
N3 0.0559(11) 0.0372(10) 0.0256(9) -0.0028(7) 0.0010(7) -0.0217(9)
F3 0.1393(16) 0.0934(13) 0.0335(8) 0.0097(8) 0.0007(8) -0.0327(11)
N7 0.0564(11) 0.0440(11) 0.0252(9) -0.0027(7) 0.0036(8) -0.0231(9)
N4 0.0597(12) 0.0409(11) 0.0282(9) -0.0022(8) 0.0027(8) -0.0228(9)
N8 0.0613(12) 0.0435(11) 0.0280(9) -0.0026(8) 0.0039(8) -0.0199(10)
O2 0.1208(16) 0.0547(11) 0.0410(10) -0.0124(8) 0.0117(9) -0.0438(11)
N2 0.0852(15) 0.0559(12) 0.0309(10) -0.0076(9) 0.0008(9) -0.0420(11)
F4 0.1654(18) 0.1060(14) 0.0367(9) 0.0200(8) -0.0113(10) -0.0481(13)
N1 0.0859(15) 0.0557(13) 0.0307(10) -0.0030(8) 0.0010(9) -0.0416(11)
N6 0.0921(15) 0.0630(13) 0.0279(10) -0.0054(9) -0.0014(9) -0.0477(12)
N5 0.0848(15) 0.0588(13) 0.0306(10) -0.0015(9) -0.0012(9) -0.0423(12)
C16 0.0512(13) 0.0408(13) 0.0349(11) -0.0026(9) 0.0013(9) -0.0193(11)
C32 0.0445(12) 0.0418(13) 0.0320(11) -0.0003(9) 0.0002(9) -0.0171(10)
C1 0.0498(14) 0.0410(13) 0.0357(12) -0.0096(9) 0.0032(10) -0.0236(11)
C15 0.0552(14) 0.0404(13) 0.0345(12) -0.0073(10) 0.0054(10) -0.0190(11)
C13 0.0575(14) 0.0396(12) 0.0298(11) 0.0001(9) 0.0006(9) -0.0220(11)
C34 0.0540(14) 0.0459(13) 0.0305(11) -0.0002(9) 0.0013(9) -0.0227(11)
C11 0.0519(13) 0.0384(12) 0.0315(11) -0.0044(9) 0.0047(9) -0.0198(10)
C37 0.0536(14) 0.0412(13) 0.0356(12) -0.0002(10) -0.0017(10) -0.0168(11)
C7 0.0543(14) 0.0536(14) 0.0313(11) -0.0070(10) 0.0025(10) -0.0265(12)
C14 0.0552(14) 0.0427(13) 0.0319(11) -0.0045(9) 0.0025(9) -0.0204(11)
C36 0.0492(13) 0.0487(14) 0.0376(12) -0.0076(10) 0.0069(10) -0.0157(12)
C10 0.0752(16) 0.0480(14) 0.0286(11) -0.0020(10) 0.0043(10) -0.0275(13)
C35 0.0597(14) 0.0493(14) 0.0332(12) -0.0057(10) 0.0002(10) -0.0254(12)
C22 0.0555(14) 0.0575(16) 0.0390(12) -0.0074(11) -0.0001(10) -0.0323(13)
C33 0.0541(14) 0.0482(14) 0.0358(12) -0.0021(10) 0.0059(10) -0.0262(11)
C8 0.0576(14) 0.0371(12) 0.0461(13) -0.0104(10) 0.0097(10) -0.0233(11)
C6 0.0535(14) 0.0477(14) 0.0458(14) -0.0035(11) -0.0026(11) -0.0170(12)
C28 0.0619(15) 0.0453(14) 0.0362(12) -0.0048(10) -0.0009(10) -0.0213(12)
C29 0.0551(14) 0.0447(14) 0.0481(14) 0.0021(10) -0.0083(11) -0.0261(12)
C12 0.0610(14) 0.0486(14) 0.0338(12) 0.0044(10) -0.0030(10) -0.0289(12)
C17 0.0634(15) 0.0386(13) 0.0380(12) -0.0038(10) 0.0007(11) -0.0118(11)
C31 0.0660(16) 0.0560(15) 0.0327(12) -0.0007(10) 0.0050(10) -0.0278(13)
C21 0.0843(18) 0.0383(14) 0.0425(13) -0.0043(10) 0.0021(12) -0.0181(13)
C23 0.0554(15) 0.0643(17) 0.0514(15) -0.0149(12) 0.0040(11) -0.0274(13)
C38 0.0634(16) 0.0525(15) 0.0400(13) 0.0026(11) 0.0041(11) -0.0113(13)
C30 0.0645(16) 0.0589(16) 0.0458(14) 0.0058(11) 0.0068(11) -0.0338(13)
C19 0.0727(17) 0.0626(17) 0.0327(13) 0.0051(11) -0.0011(11) -0.0238(14)
C9 0.0827(18) 0.0410(13) 0.0384(13) -0.0008(10) 0.0089(11) -0.0297(13)
C2 0.0537(15) 0.0636(17) 0.0544(15) -0.0178(12) -0.0029(12) -0.0216(13)
C27 0.0606(15) 0.0620(17) 0.0460(14) -0.0104(12) -0.0007(11) -0.0243(13)
C20 0.091(2) 0.0447(15) 0.0447(14) 0.0053(11) -0.0020(13) -0.0183(14)
C18 0.0821(19) 0.0558(16) 0.0378(13) -0.0114(11) 0.0047(12) -0.0172(14)
C26 0.0596(16) 0.0697(18) 0.0602(17) 0.0064(14) -0.0126(13) -0.0225(14)
C40 0.101(2) 0.0611(17) 0.0375(14) 0.0050(12) -0.0024(15) -0.0355(17)
C39 0.087(2) 0.0638(18) 0.0441(15) 0.0006(13) 0.0132(14) -0.0184(16)
C42 0.0589(16) 0.0661(18) 0.0593(16) 0.0050(13) -0.0017(13) -0.0124(14)
C25 0.0698(18) 0.101(3) 0.0425(15) 0.0031(15) -0.0058(13) -0.0375(18)
C24 0.0713(18) 0.095(2) 0.0429(15) -0.0155(14) 0.0089(12) -0.0377(17)
C41 0.084(2) 0.0670(19) 0.0605(18) 0.0197(14) -0.0275(16) -0.0220(16)
C5 0.097(2) 0.0725(19) 0.0426(15) 0.0048(13) -0.0023(14) -0.0377(17)
C3 0.0527(16) 0.094(2) 0.092(2) -0.0459(18) 0.0235(16) -0.0381(16)
C4 0.102(3) 0.102(2) 0.0585(18) -0.0266(17) 0.0331(17) -0.062(2)

loop_
_atom_type_symbol
_atom_type_description
_atom_type_scat_dispersion_real
_atom_type_scat_dispersion_imag
_atom_type_scat_source
C C 0.0033 0.0016 'International Tables Vol C Tables 4.2.6.8 and 6.1.1.4'
H H 0.0000 0.0000 'International Tables Vol C Tables 4.2.6.8 and 6.1.1.4'
N N 0.0061 0.0033 'International Tables Vol C Tables 4.2.6.8 and 6.1.1.4'
O O 0.0106 0.0060 'International Tables Vol C Tables 4.2.6.8 and 6.1.1.4'
F F 0.0171 0.0103 'International Tables Vol C Tables 4.2.6.8 and 6.1.1.4'
S S 0.1246 0.1234 'International Tables Vol C Tables 4.2.6.8 and 6.1.1.4'

loop_
_geom_angle_atom_site_label_1
_geom_angle_atom_site_label_2
_geom_angle_atom_site_label_3
_geom_angle
C7 O1 C1 119.62(16)
C13 N3 C14 108.76(16)
C13 N3 N4 124.31(16)
C14 N3 N4 126.74(16)
C35 N7 C34 108.84(16)
C35 N7 N8 125.25(16)
C34 N7 N8 125.62(16)
C15 N4 N3 113.25(17)
C36 N8 N7 113.52(18)
C22 O2 C28 122.53(18)
C14 N2 N1 114.51(17)
C14 N2 H2 122.7
N1 N2 H2 122.7
C13 N1 N2 104.52(16)
C35 N6 N5 114.37(17)
C35 N6 H6 122.8
N5 N6 H6 122.8
C34 N5 N6 104.52(16)
C21 C16 C17 118.5(2)
C21 C16 C15 118.7(2)
C17 C16 C15 122.9(2)
C33 C32 C31 119.3(2)
C33 C32 C34 123.45(18)
C31 C32 C34 117.18(19)
C6 C1 C2 121.3(2)
C6 C1 O1 115.07(19)
C2 C1 O1 123.5(2)
N4 C15 C16 121.3(2)
N4 C15 H15 119.3
C16 C15 H15 119.3
N1 C13 N3 109.87(18)
N1 C13 C11 122.57(18)
N3 C13 C11 127.55(18)
N5 C34 N7 109.85(18)
N5 C34 C32 122.83(18)
N7 C34 C32 127.25(18)
C12 C11 C10 119.08(19)
C12 C11 C13 123.74(18)
C10 C11 C13 117.17(18)
C38 C37 C42 118.5(2)
C38 C37 C36 121.4(2)
C42 C37 C36 120.2(2)
C8 C7 C12 119.76(19)
C8 C7 O1 117.39(19)
C12 C7 O1 122.61(19)
N2 C14 N3 102.31(17)
N2 C14 S1 128.58(16)
N3 C14 S1 129.08(15)
N8 C36 C37 120.3(2)
N8 C36 H36 119.8
C37 C36 H36 119.8
C9 C10 C11 121.0(2)
C9 C10 H10 119.5
C11 C10 H10 119.5
N6 C35 N7 102.42(18)
N6 C35 S2 129.38(16)
N7 C35 S2 128.19(16)
C27 C22 O2 125.5(2)
C27 C22 C23 120.8(2)
O2 C22 C23 113.6(2)
C28 C33 C32 120.02(19)
C28 C33 H33 120.0
C32 C33 H33 120.0
F1 C8 C9 119.71(19)
F1 C8 C7 118.87(19)
C9 C8 C7 121.4(2)
C1 C6 C5 119.6(2)
C1 C6 H6A 120.2
C5 C6 H6A 120.2
C33 C28 O2 124.5(2)
C33 C28 C29 119.5(2)
O2 C28 C29 115.69(19)
F2 C29 C30 119.6(2)
F2 C29 C28 118.8(2)
C30 C29 C28 121.5(2)
C7 C12 C11 119.86(19)
C7 C12 H12 120.1
C11 C12 H12 120.1
C18 C17 C16 120.6(2)
C18 C17 H17 119.7
C16 C17 H17 119.7
C30 C31 C32 120.7(2)
C30 C31 H31 119.7
C32 C31 H31 119.7
C20 C21 C16 121.0(2)
C20 C21 H21 119.5
C16 C21 H21 119.5
C24 C23 C22 119.6(3)
C24 C23 H23 120.2
C22 C23 H23 120.2
C39 C38 C37 121.3(2)
C39 C38 H38 119.4
C37 C38 H38 119.4
C29 C30 C31 118.9(2)
C29 C30 H30 120.5
C31 C30 H30 120.5
F3 C19 C20 118.4(2)
F3 C19 C18 118.8(2)
C20 C19 C18 122.7(2)
C10 C9 C8 118.8(2)
C10 C9 H9 120.6
C8 C9 H9 120.6
C1 C2 C3 118.1(2)
C1 C2 H2A 121.0
C3 C2 H2A 121.0
C22 C27 C26 119.0(2)
C22 C27 H27 120.5
C26 C27 H27 120.5
C19 C20 C21 118.3(2)
C19 C20 H20 120.8
C21 C20 H20 120.8
C19 C18 C17 118.8(2)
C19 C18 H18 120.6
C17 C18 H18 120.6
C25 C26 C27 120.4(3)
C25 C26 H26 119.8
C27 C26 H26 119.8
F4 C40 C39 119.0(3)
F4 C40 C41 118.3(3)
C39 C40 C41 122.6(2)
C40 C39 C38 118.4(3)
C40 C39 H39 120.8
C38 C39 H39 120.8
C41 C42 C37 120.2(2)
C41 C42 H42 119.9
C37 C42 H42 119.9
C24 C25 C26 119.7(2)
C24 C25 H25 120.2
C26 C25 H25 120.2
C23 C24 C25 120.5(3)
C23 C24 H24 119.8
C25 C24 H24 119.8
C40 C41 C42 119.0(2)
C40 C41 H41 120.5
C42 C41 H41 120.5
C4 C5 C6 120.4(3)
C4 C5 H5 119.8
C6 C5 H5 119.8
C4 C3 C2 120.9(3)
C4 C3 H3 119.6
C2 C3 H3 119.6
C5 C4 C3 119.9(2)
C5 C4 H4 120.1
C3 C4 H4 120.1

loop_
_geom_bond_atom_site_label_1
_geom_bond_atom_site_label_2
_geom_bond_distance
S1 C14 1.677(2)
S2 C35 1.677(2)
F1 C8 1.348(2)
F2 C29 1.349(2)
O1 C7 1.381(2)
O1 C1 1.389(2)
N3 C13 1.377(2)
N3 C14 1.379(3)
N3 N4 1.404(2)
F3 C19 1.356(3)
N7 C35 1.372(3)
N7 C34 1.377(2)
N7 N8 1.411(2)
N4 C15 1.272(3)
N8 C36 1.256(3)
O2 C22 1.376(3)
O2 C28 1.377(3)
N2 C14 1.333(3)
N2 N1 1.360(2)
N2 H2 0.8600
F4 C40 1.353(3)
N1 C13 1.303(3)
N6 C35 1.334(3)
N6 N5 1.359(2)
N6 H6 0.8600
N5 C34 1.300(3)
C16 C21 1.388(3)
C16 C17 1.389(3)
C16 C15 1.452(3)
C32 C33 1.385(3)
C32 C31 1.388(3)
C32 C34 1.471(3)
C1 C6 1.366(3)
C1 C2 1.368(3)
C15 H15 0.9300
C13 C11 1.464(3)
C11 C12 1.382(3)
C11 C10 1.395(3)
C37 C38 1.384(3)
C37 C42 1.384(3)
C37 C36 1.461(3)
C7 C8 1.373(3)
C7 C12 1.381(3)
C36 H36 0.9300
C10 C9 1.371(3)
C10 H10 0.9300
C22 C27 1.375(3)
C22 C23 1.377(3)
C33 C28 1.373(3)
C33 H33 0.9300
C8 C9 1.371(3)
C6 C5 1.371(3)
C6 H6A 0.9300
C28 C29 1.378(3)
C29 C30 1.364(3)
C12 H12 0.9300
C17 C18 1.370(3)
C17 H17 0.9300
C31 C30 1.378(3)
C31 H31 0.9300
C21 C20 1.376(3)
C21 H21 0.9300
C23 C24 1.370(3)
C23 H23 0.9300
C38 C39 1.375(3)
C38 H38 0.9300
C30 H30 0.9300
C19 C20 1.357(3)
C19 C18 1.364(3)
C9 H9 0.9300
C2 C3 1.385(4)
C2 H2A 0.9300
C27 C26 1.381(3)
C27 H27 0.9300
C20 H20 0.9300
C18 H18 0.9300
C26 C25 1.380(4)
C26 H26 0.9300
C40 C39 1.353(4)
C40 C41 1.355(4)
C39 H39 0.9300
C42 C41 1.383(3)
C42 H42 0.9300
C25 C24 1.373(4)
C25 H25 0.9300
C24 H24 0.9300
C41 H41 0.9300
C5 C4 1.355(4)
C5 H5 0.9300
C3 C4 1.367(4)
C3 H3 0.9300
C4 H4 0.9300

loop_
_geom_torsion_atom_site_label_1
_geom_torsion_atom_site_label_2
_geom_torsion_atom_site_label_3
_geom_torsion_atom_site_label_4
_geom_torsion
C13 N3 N4 C15 -131.0(2)
C14 N3 N4 C15 54.5(3)
C35 N7 N8 C36 66.5(3)
C34 N7 N8 C36 -120.4(2)
C14 N2 N1 C13 0.2(3)
C35 N6 N5 C34 -0.2(3)
C7 O1 C1 C6 153.5(2)
C7 O1 C1 C2 -31.0(3)
N3 N4 C15 C16 -179.48(17)
C21 C16 C15 N4 172.5(2)
C17 C16 C15 N4 -7.4(3)
N2 N1 C13 N3 0.7(3)
N2 N1 C13 C11 -177.8(2)
C14 N3 C13 N1 -1.4(3)
N4 N3 C13 N1 -176.79(19)
C14 N3 C13 C11 177.1(2)
N4 N3 C13 C11 1.7(3)
N6 N5 C34 N7 0.6(3)
N6 N5 C34 C32 177.6(2)
C35 N7 C34 N5 -0.8(3)
N8 N7 C34 N5 -174.86(19)
C35 N7 C34 C32 -177.7(2)
N8 N7 C34 C32 8.3(3)
C33 C32 C34 N5 156.1(2)
C31 C32 C34 N5 -20.9(3)
C33 C32 C34 N7 -27.4(4)
C31 C32 C34 N7 155.5(2)
N1 C13 C11 C12 -166.3(2)
N3 C13 C11 C12 15.4(4)
N1 C13 C11 C10 12.6(3)
N3 C13 C11 C10 -165.7(2)
C1 O1 C7 C8 133.2(2)
C1 O1 C7 C12 -52.5(3)
N1 N2 C14 N3 -1.0(3)
N1 N2 C14 S1 176.94(18)
C13 N3 C14 N2 1.4(2)
N4 N3 C14 N2 176.66(19)
C13 N3 C14 S1 -176.54(18)
N4 N3 C14 S1 -1.3(3)
N7 N8 C36 C37 -176.24(17)
C38 C37 C36 N8 26.7(3)
C42 C37 C36 N8 -153.4(2)
C12 C11 C10 C9 1.1(4)
C13 C11 C10 C9 -177.9(2)
N5 N6 C35 N7 -0.3(3)
N5 N6 C35 S2 178.58(19)
C34 N7 C35 N6 0.7(2)
N8 N7 C35 N6 174.72(19)
C34 N7 C35 S2 -178.25(18)
N8 N7 C35 S2 -4.2(3)
C28 O2 C22 C27 14.6(3)
C28 O2 C22 C23 -169.1(2)
C31 C32 C33 C28 -1.1(3)
C34 C32 C33 C28 -178.0(2)
C12 C7 C8 F1 -178.1(2)
O1 C7 C8 F1 -3.6(3)
C12 C7 C8 C9 1.4(4)
O1 C7 C8 C9 175.9(2)
C2 C1 C6 C5 -0.3(3)
O1 C1 C6 C5 175.3(2)
C32 C33 C28 O2 174.2(2)
C32 C33 C28 C29 0.2(3)
C22 O2 C28 C33 46.6(3)
C22 O2 C28 C29 -139.2(2)
C33 C28 C29 F2 -179.2(2)
O2 C28 C29 F2 6.4(3)
C33 C28 C29 C30 1.5(4)
O2 C28 C29 C30 -173.0(2)
C8 C7 C12 C11 -1.8(3)
O1 C7 C12 C11 -176.0(2)
C10 C11 C12 C7 0.6(3)
C13 C11 C12 C7 179.5(2)
C21 C16 C17 C18 -0.2(3)
C15 C16 C17 C18 179.8(2)
C33 C32 C31 C30 0.2(3)
C34 C32 C31 C30 177.4(2)
C17 C16 C21 C20 1.1(4)
C15 C16 C21 C20 -178.8(2)
C27 C22 C23 C24 1.4(3)
O2 C22 C23 C24 -175.1(2)
C42 C37 C38 C39 -0.2(4)
C36 C37 C38 C39 179.8(2)
F2 C29 C30 C31 178.3(2)
C28 C29 C30 C31 -2.3(4)
C32 C31 C30 C29 1.5(4)
C11 C10 C9 C8 -1.6(4)
F1 C8 C9 C10 179.8(2)
C7 C8 C9 C10 0.3(4)
C6 C1 C2 C3 -0.4(3)
O1 C1 C2 C3 -175.6(2)
O2 C22 C27 C26 176.1(2)
C23 C22 C27 C26 0.0(3)
F3 C19 C20 C21 179.9(2)
C18 C19 C20 C21 -0.6(4)
C16 C21 C20 C19 -0.8(4)
F3 C19 C18 C17 -179.0(2)
C20 C19 C18 C17 1.5(4)
C16 C17 C18 C19 -1.1(4)
C22 C27 C26 C25 -1.0(4)
F4 C40 C39 C38 -178.8(2)
C41 C40 C39 C38 -0.1(4)
C37 C38 C39 C40 1.1(4)
C38 C37 C42 C41 -1.7(4)
C36 C37 C42 C41 178.4(2)
C27 C26 C25 C24 0.6(4)
C22 C23 C24 C25 -1.8(4)
C26 C25 C24 C23 0.8(4)
F4 C40 C41 C42 177.0(2)
C39 C40 C41 C42 -1.7(4)
C37 C42 C41 C40 2.6(4)
C1 C6 C5 C4 0.9(4)
C1 C2 C3 C4 0.6(4)
C6 C5 C4 C3 -0.7(4)
C2 C3 C4 C5 -0.1(4)
